data_7063169
loop_
_publ_author_name
'Podjed, Nina'
'Ko\<smrlj, Janez'
'Modec, Barbara'

_publ_section_title
;
 Piperidine and piperazine analogs in action: zinc(ii)-mediated formation
 of amidines
;
_journal_issue 19
_journal_name_full 'New Journal of Chemistry'
_journal_page_first 8844
_journal_page_last 8859
_journal_paper_doi 10.1039/D4NJ00235K
_journal_volume 48
_journal_year 2024
_chemical_formula_moiety 'C40 H40 N6 O4 Zn, 2(C2 H5 N O)'
_chemical_formula_sum 'C44 H50 N8 O6 Zn'
_chemical_formula_weight 852.29
_space_group_crystal_system monoclinic
_space_group_IT_number 14
_space_group_name_Hall '-P 2ybc'
_space_group_name_H-M_alt 'P 1 21/c 1'
_atom_sites_solution_hydrogens mixed
_atom_sites_solution_primary dual
_audit_creation_date 2022-05-05
_audit_creation_method
;
Olex2 1.2
(compiled 2018.05.29 svn.r3508 for OlexSys, GUI svn.r5506)
;
_audit_update_record
;
2022-06-25 deposited with the CCDC.	2024-04-16 downloaded from the CCDC.
;
_cell_angle_alpha 90
_cell_angle_beta 115.978(2)
_cell_angle_gamma 90
_cell_formula_units_Z 2
_cell_length_a 11.2690(2)
_cell_length_b 17.3987(3)
_cell_length_c 11.4134(2)
_cell_measurement_reflns_used 31194
_cell_measurement_temperature 150.00(10)
_cell_measurement_theta_max 30.1650
_cell_measurement_theta_min 3.0430
_cell_volume 2011.68(7)
_computing_cell_refinement 'CrysAlisPro 1.171.40.68a (Rigaku OD, 2019)'
_computing_data_collection 'CrysAlisPro 1.171.40.68a (Rigaku OD, 2019)'
_computing_data_reduction 'CrysAlisPro 1.171.40.68a (Rigaku OD, 2019)'
_computing_molecular_graphics 'Olex2 (Dolomanov et al., 2009)'
_computing_publication_material 'Olex2 (Dolomanov et al., 2009)'
_computing_structure_refinement 'ShelXL (Sheldrick, 2015)'
_computing_structure_solution 'ShelXT (Sheldrick, 2015)'
_diffrn_ambient_environment N~2~
_diffrn_ambient_temperature 150.00(10)
_diffrn_detector 'CCD plate'
_diffrn_detector_area_resol_mean 10.4933
_diffrn_detector_type Atlas
_diffrn_measured_fraction_theta_full 0.999
_diffrn_measured_fraction_theta_max 0.972
_diffrn_measurement_details
;
List of Runs (angles in degrees, time in seconds):

  # Type    Start    End  Width  t~exp~   \w     \q     \k     \f   Frames
#--------------------------------------------------------------------------
  1  \w    -62.00  40.00   1.00    3.50    --   14.21 -37.00 -30.00  102
  2  \w     39.00 104.00   1.00    3.50    --   14.21 178.00-180.00   65
  3  \w    -15.00  88.00   1.00    3.50    --   14.21  57.00-180.00  103
  4  \w    -62.00  40.00   1.00    3.50    --   14.21 -37.00 120.00  102
  5  \w    -12.00  90.00   1.00    3.50    --   14.21  37.00  90.00  102
  6  \w    -15.00  56.00   1.00    3.50    --   14.21 -99.00 -90.00   71
  7  \w    -12.00  90.00   1.00    3.50    --   14.21  37.00 -60.00  102
  8  \w    -42.00  19.00   1.00    3.50    --  -14.52 -77.00 -90.00   61
  9  \w    -74.00 -30.00   1.00    3.50    --  -14.52 128.00 -67.87   44
 10  \w    -92.00 -43.00   1.00    3.50    --  -14.52 154.00  20.60   49
 11  \w    -48.00  21.00   1.00    3.50    --  -14.52  77.00 -60.00   69
 12  \w    -84.00 -37.00   1.00    3.50    --  -14.52 145.00-155.00   47
 13  \w    -92.00 -43.00   1.00    3.50    --  -14.52 154.00  -3.93   49
 14  \w    -42.00  19.00   1.00    3.50    --  -14.52 -77.00-180.00   61
 15  \w    -77.00 -33.00   1.00    3.50    --  -14.52 133.00 122.48   44
 16  \w    -74.00 -30.00   1.00    3.50    --  -14.52 128.00 100.75   44
 17  \w    -96.00  32.00   1.00    3.50    --  -14.52 -19.00 150.00  128
 18  \w    -86.00 -38.00   1.00    3.50    --  -14.52 147.00 143.00   48
 19  \w    -32.00  30.00   1.00    3.50    --   14.21  19.00-120.00   62
 20  \w    -62.00  40.00   1.00    3.50    --   14.21 -37.00  30.00  102
;
_diffrn_measurement_device 'four-circle diffractometer'
_diffrn_measurement_device_type 'SuperNova, Dual, Cu at home/near, Atlas'
_diffrn_measurement_method '\w scans'
_diffrn_orient_matrix_type 'CrysAlisPro convention (1999,Acta A55,543-557)'
_diffrn_orient_matrix_UB_11 -0.0053878000
_diffrn_orient_matrix_UB_12 -0.0406490000
_diffrn_orient_matrix_UB_13 -0.0025921000
_diffrn_orient_matrix_UB_21 -0.0357768000
_diffrn_orient_matrix_UB_22 0.0014586000
_diffrn_orient_matrix_UB_23 0.0378978000
_diffrn_orient_matrix_UB_31 -0.0599380000
_diffrn_orient_matrix_UB_32 0.0027940000
_diffrn_orient_matrix_UB_33 -0.0577586000
_diffrn_radiation_monochromator mirror
_diffrn_radiation_probe x-ray
_diffrn_radiation_type MoK\a
_diffrn_radiation_wavelength 0.71073
_diffrn_reflns_av_R_equivalents 0.0348
_diffrn_reflns_av_unetI/netI 0.0169
_diffrn_reflns_Laue_measured_fraction_full 0.999
_diffrn_reflns_Laue_measured_fraction_max 0.972
_diffrn_reflns_limit_h_max 15
_diffrn_reflns_limit_h_min -15
_diffrn_reflns_limit_k_max 24
_diffrn_reflns_limit_k_min -24
_diffrn_reflns_limit_l_max 16
_diffrn_reflns_limit_l_min -15
_diffrn_reflns_number 78590
_diffrn_reflns_point_group_measured_fraction_full 0.999
_diffrn_reflns_point_group_measured_fraction_max 0.972
_diffrn_reflns_theta_full 25.242
_diffrn_reflns_theta_max 30.348
_diffrn_reflns_theta_min 2.326
_diffrn_source 'micro-focus sealed X-ray tube'
_diffrn_source_type 'SuperNova (Mo) X-ray Source'
_exptl_absorpt_coefficient_mu 0.671
_exptl_absorpt_correction_T_max 1.00000
_exptl_absorpt_correction_T_min 0.79579
_exptl_absorpt_correction_type multi-scan
_exptl_absorpt_process_details
;
CrysAlisPro 1.171.40.68a (Rigaku Oxford Diffraction, 2019)
Empirical absorption correction using spherical harmonics,
 implemented in SCALE3 ABSPACK scaling algorithm.
;
_exptl_crystal_colour colourless
_exptl_crystal_density_diffrn 1.407
_exptl_crystal_description block
_exptl_crystal_F_000 896
_exptl_crystal_size_max 0.5
_exptl_crystal_size_mid 0.4
_exptl_crystal_size_min 0.25
_refine_diff_density_max 0.407
_refine_diff_density_min -0.254
_refine_diff_density_rms 0.051
_refine_ls_extinction_method none
_refine_ls_goodness_of_fit_ref 1.038
_refine_ls_hydrogen_treatment mixed
_refine_ls_matrix_type full
_refine_ls_number_parameters 281
_refine_ls_number_reflns 5875
_refine_ls_number_restraints 0
_refine_ls_restrained_S_all 1.038
_refine_ls_R_factor_all 0.0384
_refine_ls_R_factor_gt 0.0297
_refine_ls_shift/su_max 0.000
_refine_ls_shift/su_mean 0.000
_refine_ls_structure_factor_coef Fsqd
_refine_ls_weighting_details 'w=1/[\s^2^(Fo^2^)+(0.0340P)^2^+1.0241P] where P=(Fo^2^+2Fc^2^)/3'
_refine_ls_weighting_scheme calc
_refine_ls_wR_factor_gt 0.0731
_refine_ls_wR_factor_ref 0.0791
_reflns_Friedel_coverage 0.000
_reflns_number_gt 5038
_reflns_number_total 5875
_reflns_threshold_expression 'I > 2\s(I)'
_cod_data_source_file d4nj00235k2.cif
_cod_data_source_block 18b
_cod_depositor_comments 'Adding full bibliography for 7063150--7063171.cif.'
_cod_database_code 7063169
_shelx_shelxl_version_number 2018/3
_shelx_space_group_comment
;
The symmetry employed for this shelxl refinement is uniquely defined
by the following loop, which should always be used as a source of
symmetry information in preference to the above space-group names.
They are only intended as comments.
;
_shelx_estimated_absorpt_t_max 0.850
_shelx_estimated_absorpt_t_min 0.730
_reflns_odcompleteness_completeness 99.88
_reflns_odcompleteness_iscentric 1
_reflns_odcompleteness_theta 27.50
_olex2_refinement_description
;
1. Fixed Uiso
 At 1.2 times of:
  All C(H) groups, All C(H,H) groups
 At 1.5 times of:
  All C(H,H,H) groups
2.a Secondary CH2 refined with riding coordinates:
 C20(H20A,H20B), C21(H21A,H21B), C22(H22A,H22B), C23(H23A,H23B)
2.b Aromatic/amide H refined with riding coordinates:
 C11(H11), C12(H12), C13(H13), C14(H14), C16(H16), C17(H17), C25(H25),
 C26(H26), C27(H27), C28(H28), C29(H29)
2.c Idealised Me refined as rotating group:
 C32(H32A,H32B,H32C)
;
_oxdiff_exptl_absorpt_empirical_details
;
Empirical correction (ABSPACK) includes:
- Absorption correction using spherical harmonics
- Frame scaling
;
_oxdiff_exptl_absorpt_empirical_full_max 1.253
_oxdiff_exptl_absorpt_empirical_full_min 0.780

loop_
_space_group_symop_operation_xyz
'x, y, z'
'-x, y+1/2, -z+1/2'
'-x, -y, -z'
'x, -y-1/2, z-1/2'

loop_
_atom_site_label
_atom_site_type_symbol
_atom_site_fract_x
_atom_site_fract_y
_atom_site_fract_z
_atom_site_U_iso_or_equiv
_atom_site_adp_type
_atom_site_occupancy
_atom_site_site_symmetry_order
_atom_site_calc_flag
_atom_site_refinement_flags_posn
_atom_site_refinement_flags_adp
_atom_site_refinement_flags_occupancy
_atom_site_disorder_assembly
_atom_site_disorder_group
Zn1 Zn 0.500000 0.500000 0.000000 0.01621(6) Uani 1 2 d S T P . .
O1 O 0.55555(8) 0.38801(5) 0.04966(8) 0.02026(17) Uani 1 1 d . . . . .
O3 O 0.64810(13) 0.40652(7) 0.37554(11) 0.0420(3) Uani 1 1 d . . . . .
O11 O 0.50682(10) 0.27860(5) 0.12030(10) 0.0288(2) Uani 1 1 d . . . . .
N1 N 0.36280(9) 0.46307(6) 0.08352(9) 0.01708(18) Uani 1 1 d . . . . .
N2 N 0.64003(10) 0.53561(6) 0.20033(10) 0.01888(19) Uani 1 1 d . . . . .
H2 H 0.6413(18) 0.4982(9) 0.2430(18) 0.028(4) Uiso 1 1 d . . . . .
N3 N 0.60559(14) 0.28868(8) 0.43027(14) 0.0361(3) Uani 1 1 d . . . . .
H3A H 0.583(2) 0.2590(13) 0.486(2) 0.055(6) Uiso 1 1 d . . . . .
H3B H 0.599(2) 0.2694(13) 0.354(2) 0.065(7) Uiso 1 1 d . . . . .
N22 N 0.82165(10) 0.63620(6) 0.40783(10) 0.0198(2) Uani 1 1 d . . . . .
C10 C 0.26465(11) 0.50176(7) 0.10024(11) 0.0188(2) Uani 1 1 d . . . . .
C11 C 0.23523(12) 0.57872(7) 0.05796(12) 0.0237(2) Uani 1 1 d . . . . .
H11 H 0.282819 0.603516 0.020006 0.028 Uiso 1 1 calc R . . . .
C12 C 0.13590(14) 0.61684(8) 0.07314(14) 0.0300(3) Uani 1 1 d . . . . .
H12 H 0.116741 0.667509 0.045266 0.036 Uiso 1 1 calc R . . . .
C13 C 0.06260(14) 0.57998(9) 0.13056(16) 0.0340(3) Uani 1 1 d . . . . .
H13 H -0.004471 0.606504 0.139772 0.041 Uiso 1 1 calc R . . . .
C14 C 0.08936(14) 0.50621(9) 0.17233(15) 0.0315(3) Uani 1 1 d . . . . .
H14 H 0.040837 0.482584 0.210405 0.038 Uiso 1 1 calc R . . . .
C15 C 0.19085(12) 0.46487(8) 0.15833(12) 0.0240(2) Uani 1 1 d . . . . .
C16 C 0.21877(14) 0.38767(8) 0.19572(14) 0.0287(3) Uani 1 1 d . . . . .
H16 H 0.171813 0.362273 0.233748 0.034 Uiso 1 1 calc R . . . .
C17 C 0.31476(13) 0.34978(8) 0.17637(13) 0.0251(2) Uani 1 1 d . . . . .
H17 H 0.333148 0.298404 0.199821 0.030 Uiso 1 1 calc R . . . .
C18 C 0.38545(11) 0.39008(7) 0.12013(11) 0.0185(2) Uani 1 1 d . . . . .
C19 C 0.49160(11) 0.34848(7) 0.09589(11) 0.0191(2) Uani 1 1 d . . . . .
C20 C 0.59593(12) 0.60242(8) 0.25036(13) 0.0259(3) Uani 1 1 d . . . . .
H20A H 0.508217 0.592198 0.242736 0.031 Uiso 1 1 calc R . . . .
H20B H 0.590058 0.646793 0.196633 0.031 Uiso 1 1 calc R . . . .
C21 C 0.68688(12) 0.62143(8) 0.39124(12) 0.0255(3) Uani 1 1 d . . . . .
H21A H 0.653969 0.666454 0.417736 0.031 Uiso 1 1 calc R . . . .
H21B H 0.687850 0.578888 0.446577 0.031 Uiso 1 1 calc R . . . .
C22 C 0.87014(12) 0.57009(8) 0.36293(12) 0.0255(3) Uani 1 1 d . . . . .
H22A H 0.878858 0.526409 0.418945 0.031 Uiso 1 1 calc R . . . .
H22B H 0.956797 0.581707 0.368891 0.031 Uiso 1 1 calc R . . . .
C23 C 0.77686(12) 0.54933(8) 0.22236(12) 0.0244(2) Uani 1 1 d . . . . .
H23A H 0.777638 0.590699 0.165731 0.029 Uiso 1 1 calc R . . . .
H23B H 0.809771 0.503489 0.198043 0.029 Uiso 1 1 calc R . . . .
C24 C 0.90919(12) 0.66801(7) 0.52955(11) 0.0213(2) Uani 1 1 d . . . . .
C25 C 0.86369(13) 0.72156(7) 0.59238(12) 0.0244(2) Uani 1 1 d . . . . .
H25 H 0.775743 0.736870 0.552931 0.029 Uiso 1 1 calc R . . . .
C26 C 0.94828(15) 0.75206(8) 0.71281(13) 0.0296(3) Uani 1 1 d . . . . .
H26 H 0.915593 0.786563 0.753731 0.036 Uiso 1 1 calc R . . . .
C27 C 1.08048(15) 0.73187(8) 0.77284(13) 0.0344(3) Uani 1 1 d . . . . .
H27 H 1.136306 0.752052 0.853886 0.041 Uiso 1 1 calc R . . . .
C28 C 1.12781(15) 0.68141(9) 0.71043(15) 0.0367(3) Uani 1 1 d . . . . .
H28 H 1.216938 0.668602 0.748684 0.044 Uiso 1 1 calc R . . . .
C29 C 1.04382(13) 0.64922(8) 0.59052(14) 0.0306(3) Uani 1 1 d . . . . .
H29 H 1.077598 0.614807 0.550453 0.037 Uiso 1 1 calc R . . . .
C31 C 0.62549(13) 0.36438(8) 0.44954(13) 0.0285(3) Uani 1 1 d . . . . .
C32 C 0.6193(2) 0.39549(11) 0.56902(18) 0.0472(4) Uani 1 1 d . . . . .
H32A H 0.698135 0.424248 0.619303 0.071 Uiso 1 1 calc GR . . . .
H32B H 0.612098 0.353705 0.620436 0.071 Uiso 1 1 calc GR . . . .
H32C H 0.543862 0.428477 0.543961 0.071 Uiso 1 1 calc GR . . . .

loop_
_atom_site_aniso_label
_atom_site_aniso_U_11
_atom_site_aniso_U_22
_atom_site_aniso_U_33
_atom_site_aniso_U_23
_atom_site_aniso_U_13
_atom_site_aniso_U_12
Zn1 0.01676(9) 0.01642(10) 0.01693(9) 0.00010(6) 0.00873(7) -0.00075(6)
O1 0.0223(4) 0.0197(4) 0.0219(4) 0.0019(3) 0.0125(3) 0.0020(3)
O3 0.0555(7) 0.0366(6) 0.0360(6) 0.0100(5) 0.0220(5) -0.0060(5)
O11 0.0348(5) 0.0173(4) 0.0390(5) 0.0018(4) 0.0206(4) 0.0012(4)
N1 0.0169(4) 0.0192(5) 0.0158(4) -0.0020(3) 0.0078(4) -0.0019(3)
N2 0.0197(5) 0.0189(5) 0.0187(4) 0.0000(4) 0.0091(4) -0.0018(4)
N3 0.0471(8) 0.0305(6) 0.0310(6) 0.0037(5) 0.0175(6) -0.0043(5)
N22 0.0179(4) 0.0207(5) 0.0185(5) -0.0017(4) 0.0059(4) -0.0002(4)
C10 0.0170(5) 0.0227(6) 0.0183(5) -0.0045(4) 0.0093(4) -0.0025(4)
C11 0.0230(6) 0.0239(6) 0.0272(6) -0.0018(5) 0.0138(5) -0.0004(5)
C12 0.0292(6) 0.0271(7) 0.0379(7) -0.0033(5) 0.0187(6) 0.0037(5)
C13 0.0292(7) 0.0378(8) 0.0440(8) -0.0092(6) 0.0243(6) 0.0014(6)
C14 0.0285(7) 0.0386(8) 0.0384(8) -0.0078(6) 0.0248(6) -0.0055(5)
C15 0.0227(6) 0.0291(7) 0.0251(6) -0.0050(5) 0.0149(5) -0.0048(5)
C16 0.0322(7) 0.0305(7) 0.0319(7) -0.0002(5) 0.0220(6) -0.0076(5)
C17 0.0298(6) 0.0223(6) 0.0270(6) 0.0022(5) 0.0160(5) -0.0041(5)
C18 0.0192(5) 0.0201(5) 0.0164(5) -0.0020(4) 0.0079(4) -0.0030(4)
C19 0.0206(5) 0.0192(5) 0.0171(5) -0.0015(4) 0.0078(4) -0.0012(4)
C20 0.0174(5) 0.0320(7) 0.0259(6) -0.0096(5) 0.0073(5) 0.0005(5)
C21 0.0208(6) 0.0328(7) 0.0239(6) -0.0082(5) 0.0106(5) -0.0020(5)
C22 0.0190(5) 0.0294(6) 0.0237(6) -0.0055(5) 0.0051(5) 0.0037(5)
C23 0.0177(5) 0.0321(7) 0.0229(6) -0.0068(5) 0.0084(4) 0.0002(5)
C24 0.0242(6) 0.0177(5) 0.0184(5) 0.0018(4) 0.0059(4) -0.0033(4)
C25 0.0280(6) 0.0216(6) 0.0214(6) 0.0003(4) 0.0087(5) -0.0029(5)
C26 0.0405(7) 0.0234(6) 0.0229(6) -0.0031(5) 0.0119(6) -0.0090(5)
C27 0.0398(8) 0.0290(7) 0.0221(6) -0.0011(5) 0.0022(6) -0.0122(6)
C28 0.0275(7) 0.0334(8) 0.0329(7) -0.0004(6) -0.0018(6) -0.0037(6)
C29 0.0256(6) 0.0264(6) 0.0307(7) -0.0034(5) 0.0039(5) 0.0006(5)
C31 0.0237(6) 0.0331(7) 0.0248(6) 0.0053(5) 0.0071(5) -0.0007(5)
C32 0.0601(11) 0.0461(10) 0.0455(9) -0.0093(7) 0.0324(9) -0.0144(8)

loop_
_atom_type_symbol
_atom_type_description
_atom_type_scat_dispersion_real
_atom_type_scat_dispersion_imag
_atom_type_scat_source
C C 0.0033 0.0016 'International Tables Vol C Tables 4.2.6.8 and 6.1.1.4'
H H 0.0000 0.0000 'International Tables Vol C Tables 4.2.6.8 and 6.1.1.4'
N N 0.0061 0.0033 'International Tables Vol C Tables 4.2.6.8 and 6.1.1.4'
O O 0.0106 0.0060 'International Tables Vol C Tables 4.2.6.8 and 6.1.1.4'
Zn Zn 0.2839 1.4301 'International Tables Vol C Tables 4.2.6.8 and 6.1.1.4'

loop_
_geom_angle_atom_site_label_1
_geom_angle_atom_site_label_2
_geom_angle_atom_site_label_3
_geom_angle
_geom_angle_site_symmetry_1
_geom_angle_site_symmetry_3
_geom_angle_publ_flag
O1 Zn1 O1 180.0 . 3_665 ?
O1 Zn1 N1 78.08(3) . . ?
O1 Zn1 N1 101.92(3) 3_665 . ?
O1 Zn1 N1 101.92(3) . 3_665 ?
O1 Zn1 N1 78.08(3) 3_665 3_665 ?
O1 Zn1 N2 89.28(4) . . ?
O1 Zn1 N2 90.72(4) . 3_665 ?
O1 Zn1 N2 90.72(4) 3_665 . ?
O1 Zn1 N2 89.28(4) 3_665 3_665 ?
N1 Zn1 N1 180.0 3_665 . ?
N2 Zn1 N1 87.34(4) . . ?
N2 Zn1 N1 92.66(4) . 3_665 ?
N2 Zn1 N1 87.34(4) 3_665 3_665 ?
N2 Zn1 N1 92.66(4) 3_665 . ?
N2 Zn1 N2 180.0 . 3_665 ?
C19 O1 Zn1 118.10(7) . . ?
C10 N1 Zn1 131.72(8) . . ?
C18 N1 Zn1 109.62(7) . . ?
C18 N1 C10 118.66(10) . . ?
C20 N2 Zn1 114.23(7) . . ?
C23 N2 Zn1 116.13(7) . . ?
C23 N2 C20 108.20(10) . . ?
C22 N22 C21 110.00(10) . . ?
C24 N22 C21 115.55(10) . . ?
C24 N22 C22 116.42(10) . . ?
N1 C10 C11 119.89(11) . . ?
N1 C10 C15 120.83(11) . . ?
C11 C10 C15 119.28(11) . . ?
C12 C11 C10 119.74(12) . . ?
C11 C12 C13 120.85(13) . . ?
C14 C13 C12 120.48(13) . . ?
C13 C14 C15 120.43(13) . . ?
C14 C15 C10 119.23(12) . . ?
C16 C15 C10 118.33(11) . . ?
C16 C15 C14 122.40(12) . . ?
C17 C16 C15 120.09(12) . . ?
C16 C17 C18 118.65(12) . . ?
N1 C18 C17 123.42(11) . . ?
N1 C18 C19 117.11(10) . . ?
C17 C18 C19 119.45(11) . . ?
O1 C19 C18 116.93(10) . . ?
O11 C19 O1 125.24(11) . . ?
O11 C19 C18 117.81(11) . . ?
N2 C20 C21 113.37(10) . . ?
N22 C21 C20 110.81(10) . . ?
N22 C22 C23 111.35(10) . . ?
N2 C23 C22 113.97(10) . . ?
C25 C24 N22 120.47(11) . . ?
C25 C24 C29 117.34(11) . . ?
C29 C24 N22 122.17(12) . . ?
C26 C25 C24 120.88(13) . . ?
C27 C26 C25 121.04(14) . . ?
C28 C27 C26 118.84(13) . . ?
C27 C28 C29 120.88(14) . . ?
C28 C29 C24 120.96(14) . . ?
O3 C31 N3 123.07(14) . . ?
O3 C31 C32 121.18(14) . . ?
N3 C31 C32 115.75(13) . . ?

loop_
_geom_bond_atom_site_label_1
_geom_bond_atom_site_label_2
_geom_bond_distance
_geom_bond_site_symmetry_2
_geom_bond_publ_flag
Zn1 O1 2.0492(8) . ?
Zn1 O1 2.0492(8) 3_665 ?
Zn1 N1 2.2368(9) . ?
Zn1 N1 2.2368(9) 3_665 ?
Zn1 N2 2.2228(10) . ?
Zn1 N2 2.2229(10) 3_665 ?
O1 C19 1.2664(14) . ?
O3 C31 1.2264(17) . ?
O11 C19 1.2423(15) . ?
N1 C10 1.3777(15) . ?
N1 C18 1.3262(15) . ?
N2 C20 1.4741(16) . ?
N2 C23 1.4690(15) . ?
N3 C31 1.338(2) . ?
N22 C21 1.4685(16) . ?
N22 C22 1.4594(16) . ?
N22 C24 1.4173(15) . ?
C10 C11 1.4126(17) . ?
C10 C15 1.4234(16) . ?
C11 C12 1.3759(17) . ?
C12 C13 1.413(2) . ?
C13 C14 1.356(2) . ?
C14 C15 1.4181(18) . ?
C15 C16 1.403(2) . ?
C16 C17 1.3648(19) . ?
C17 C18 1.4094(16) . ?
C18 C19 1.5236(16) . ?
C20 C21 1.5170(17) . ?
C22 C23 1.5271(17) . ?
C24 C25 1.4027(18) . ?
C24 C29 1.4029(18) . ?
C25 C26 1.3898(18) . ?
C26 C27 1.385(2) . ?
C27 C28 1.377(2) . ?
C28 C29 1.3956(19) . ?
C31 C32 1.497(2) . ?

loop_
_geom_hbond_atom_site_label_D
_geom_hbond_atom_site_label_H
_geom_hbond_atom_site_label_A
_geom_hbond_distance_DH
_geom_hbond_distance_HA
_geom_hbond_distance_DA
_geom_hbond_angle_DHA
_geom_hbond_site_symmetry_A
_geom_hbond_publ_flag
N2 H2 O3 0.809(17) 2.177(18) 2.9821(15) 173.5(17) . yes
N3 H3A O11 0.93(2) 2.17(2) 3.0704(17) 163.2(19) 4_566 yes
